data_2109060
loop_
_publ_author_name
'Ragusa, Arianna C.'
'Peloquin, Andrew J.'
'Shahani, Marjan M.'
'Dowling, Keri N.'
'Golen, James A.'
'McMillen, Colin D.'
'Rabinovich, Daniel'
'Pennington, William T.'

_publ_section_title
;
 Heterocyclic 1,3-diazepine-based thiones and selones as versatile
 halogen-bond acceptors
;
_journal_issue 5
_journal_name_full 'Acta Crystallographica Section B'
_journal_page_first
;
;
_journal_paper_doi 10.1107/S2052520622008150
_journal_volume 78
_journal_year 2022
_chemical_formula_moiety 'C6 F4 I2, 2(C23 H30 N2 Se)'
_chemical_formula_sum 'C52 H60 F4 I2 N4 Se2'
_chemical_formula_weight 1228.76
_space_group_crystal_system monoclinic
_space_group_IT_number 15
_space_group_name_Hall '-C 2yc'
_space_group_name_H-M_alt 'C 1 2/c 1'
_atom_sites_solution_hydrogens geom
_atom_sites_solution_primary dual
_atom_sites_solution_secondary difmap
_audit_creation_date 2021-06-24
_audit_creation_method
;
Olex2 1.3
(compiled 2020.11.12 svn.r5f609507 for OlexSys, GUI svn.r6272)
;
_cell_angle_alpha 90
_cell_angle_beta 94.012(4)
_cell_angle_gamma 90
_cell_formula_units_Z 4
_cell_length_a 39.058(4)
_cell_length_b 17.2429(14)
_cell_length_c 7.4287(6)
_cell_measurement_reflns_used 9751
_cell_measurement_temperature 100.0
_cell_measurement_theta_max 26.36
_cell_measurement_theta_min 2.58
_cell_volume 4990.8(8)
_computing_cell_refinement 'SAINT V8.38A (Bruker AXS Inc., 2017)'
_computing_data_collection 'APEX3 v2017.3-0 (Bruker AXS Inc., 2017)'
_computing_data_reduction 'SAINT V8.38A (Bruker AXS Inc., 2017)'
_computing_molecular_graphics 'Mercury (Macrae <i>et al.</i>, 2008)'
_computing_publication_material 'Olex2 1.5 (Dolomanov <i>et al.</i>, 2009)'
_computing_structure_refinement 'SHELXL 2018/3 (Sheldrick, 2015<i>b</i>)'
_computing_structure_solution 'SHELXT 2018/2 (Sheldrick, 2015<i>a</i>)'
_diffrn_ambient_temperature 100.0
_diffrn_measured_fraction_theta_full 0.999
_diffrn_measured_fraction_theta_max 0.999
_diffrn_measurement_device_type 'Bruker D8 Venture Photon 2'
_diffrn_measurement_method '\f and \w scans'
_diffrn_radiation_type MoK\a
_diffrn_radiation_wavelength 0.71073
_diffrn_reflns_av_R_equivalents 0.0683
_diffrn_reflns_av_unetI/netI 0.0283
_diffrn_reflns_Laue_measured_fraction_full 0.999
_diffrn_reflns_Laue_measured_fraction_max 0.999
_diffrn_reflns_limit_h_max 48
_diffrn_reflns_limit_h_min -48
_diffrn_reflns_limit_k_max 21
_diffrn_reflns_limit_k_min -21
_diffrn_reflns_limit_l_max 9
_diffrn_reflns_limit_l_min -9
_diffrn_reflns_number 52044
_diffrn_reflns_point_group_measured_fraction_full 0.999
_diffrn_reflns_point_group_measured_fraction_max 0.999
_diffrn_reflns_theta_full 25.242
_diffrn_reflns_theta_max 25.999
_diffrn_reflns_theta_min 2.091
_diffrn_source 'Incoatec I\mS'
_diffrn_source_current 1.0
_diffrn_source_power 0.05
_diffrn_source_voltage 50.0
_diffrn_standards_number 0
_exptl_absorpt_coefficient_mu 2.773
_exptl_absorpt_correction_T_max 0.7454
_exptl_absorpt_correction_T_min 0.6232
_exptl_absorpt_correction_type multi-scan
_exptl_absorpt_process_details 'SADABS v2016/2 (Bruker AXS Inc., 2017)'
_exptl_crystal_colour colourless
_exptl_crystal_colour_primary colourless
_exptl_crystal_density_diffrn 1.635
_exptl_crystal_density_meas ?
_exptl_crystal_density_method 'not measured'
_exptl_crystal_description needle
_exptl_crystal_F_000 2440
_exptl_crystal_size_max 0.386
_exptl_crystal_size_mid 0.043
_exptl_crystal_size_min 0.041
_exptl_transmission_factor_max 'not measured'
_exptl_transmission_factor_min 'not measured'
_refine_diff_density_max 1.001
_refine_diff_density_min -0.668
_refine_diff_density_rms 0.113
_refine_ls_extinction_method none
_refine_ls_goodness_of_fit_ref 1.237
_refine_ls_hydrogen_treatment constr
_refine_ls_matrix_type full
_refine_ls_number_parameters 297
_refine_ls_number_reflns 4907
_refine_ls_number_restraints 0
_refine_ls_restrained_S_all 1.237
_refine_ls_R_factor_all 0.0446
_refine_ls_R_factor_gt 0.0312
_refine_ls_shift/su_max 0.004
_refine_ls_shift/su_mean 0.000
_refine_ls_structure_factor_coef Fsqd
_refine_ls_weighting_details 'w=1/[\s^2^(Fo^2^)+28.6286P] where P=(Fo^2^+2Fc^2^)/3'
_refine_ls_weighting_scheme calc
_refine_ls_wR_factor_gt 0.0585
_refine_ls_wR_factor_ref 0.0680
_reflns_Friedel_coverage 0.000
_reflns_number_gt 4119
_reflns_number_total 4907
_reflns_threshold_expression 'I > 2\s(I)'
_cod_data_source_file rm5061sup1.cif
_cod_data_source_block 2SDiazMesSe_13F4DIB
_cod_depositor_comments
;
The following automatic conversions were performed:

data item '_exptl_crystal_density_meas' value 'not measured' was
changed to '?' -- the value is perceived as not measured.

Automatic conversion script
Id: cif_fix_values 7556 2019-12-06 15:28:31Z antanas 
;
_cod_original_cell_volume 4990.8(7)
_cod_database_code 2109060
_shelx_shelxl_version_number 2016/6
_shelx_space_group_comment
;
The symmetry employed for this shelxl refinement is uniquely defined
by the following loop, which should always be used as a source of
symmetry information in preference to the above space-group names.
They are only intended as comments.
;
_shelx_estimated_absorpt_t_max 0.895
_shelx_estimated_absorpt_t_min 0.414
_olex2_refinement_description
;
1. Fixed Uiso
 At 1.2 times of:
  All C(H) groups, All C(H,H) groups
 At 1.5 times of:
  All C(H,H,H) groups
2.a Secondary CH2 refined with riding coordinates:
 C2(H2A,H2B), C3(H3A,H3B), C4(H4A,H4B), C5(H5A,H5B)
2.b Aromatic/amide H refined with riding coordinates:
 C8(H8), C10(H10), C17(H17), C19(H19)
2.c Idealised Me refined as rotating group:
 C12(H12A,H12B,H12C), C13(H13A,H13B,H13C), C14(H14A,H14B,H14C), C21(H21A,H21B,
 H21C), C22(H22A,H22B,H22C), C23(H23A,H23B,H23C)
;
_olex2_submission_special_instructions 'No special instructions were received'

loop_
_space_group_symop_operation_xyz
'x, y, z'
'-x, y, -z+1/2'
'x+1/2, y+1/2, z'
'-x+1/2, y+1/2, -z+1/2'
'-x, -y, -z'
'x, -y, z-1/2'
'-x+1/2, -y+1/2, -z'
'x+1/2, -y+1/2, z-1/2'

loop_
_atom_site_label
_atom_site_type_symbol
_atom_site_fract_x
_atom_site_fract_y
_atom_site_fract_z
_atom_site_U_iso_or_equiv
_atom_site_adp_type
_atom_site_occupancy
_atom_site_site_symmetry_order
_atom_site_calc_flag
_atom_site_refinement_flags_posn
_atom_site_refinement_flags_adp
_atom_site_refinement_flags_occupancy
_atom_site_disorder_assembly
_atom_site_disorder_group
I1 I 0.56952(2) 0.64492(2) 0.07995(3) 0.02015(7) Uani 1 1 d . . . . .
Se1 Se 0.35627(2) 0.29736(2) 0.06953(5) 0.01597(9) Uani 1 1 d . . . . .
F1 F 0.55294(5) 0.46570(12) 0.1246(3) 0.0238(5) Uani 1 1 d . . . . .
F2 F 0.500000 0.38868(17) 0.250000 0.0227(7) Uani 1 2 d S T P . .
F3 F 0.500000 0.70334(15) 0.250000 0.0183(6) Uani 1 2 d S T P . .
N1 N 0.33201(7) 0.29559(16) 0.4140(4) 0.0144(6) Uani 1 1 d . . . . .
N2 N 0.37567(7) 0.20587(17) 0.3722(4) 0.0140(6) Uani 1 1 d . . . . .
C1 C 0.35473(9) 0.2633(2) 0.3066(5) 0.0140(7) Uani 1 1 d . . . . .
C2 C 0.31923(10) 0.2624(2) 0.5824(5) 0.0211(8) Uani 1 1 d . . . . .
H2A H 0.295155 0.279053 0.591365 0.025 Uiso 1 1 calc R U . . .
H2B H 0.332985 0.284146 0.687409 0.025 Uiso 1 1 calc R U . . .
C3 C 0.32071(10) 0.1747(2) 0.5933(5) 0.0238(9) Uani 1 1 d . . . . .
H3A H 0.313456 0.152675 0.473676 0.029 Uiso 1 1 calc R U . . .
H3B H 0.304386 0.156521 0.680270 0.029 Uiso 1 1 calc R U . . .
C4 C 0.35652(10) 0.1452(2) 0.6520(5) 0.0229(8) Uani 1 1 d . . . . .
H4A H 0.360097 0.147308 0.785148 0.028 Uiso 1 1 calc R U . . .
H4B H 0.358796 0.090507 0.613923 0.028 Uiso 1 1 calc R U . . .
C5 C 0.38341(10) 0.1943(2) 0.5683(5) 0.0207(8) Uani 1 1 d . . . . .
H5A H 0.384786 0.245425 0.628854 0.025 Uiso 1 1 calc R U . . .
H5B H 0.406074 0.168809 0.588452 0.025 Uiso 1 1 calc R U . . .
C6 C 0.31486(9) 0.3675(2) 0.3627(4) 0.0137(7) Uani 1 1 d . . . . .
C7 C 0.33001(9) 0.4376(2) 0.4172(5) 0.0162(7) Uani 1 1 d . . . . .
C8 C 0.31130(9) 0.5055(2) 0.3842(5) 0.0174(7) Uani 1 1 d . . . . .
H8 H 0.321271 0.553833 0.420324 0.021 Uiso 1 1 calc R U . . .
C9 C 0.27819(9) 0.5044(2) 0.2992(5) 0.0170(7) Uani 1 1 d . . . . .
C10 C 0.26413(9) 0.4334(2) 0.2452(5) 0.0178(8) Uani 1 1 d . . . . .
H10 H 0.241727 0.432059 0.186600 0.021 Uiso 1 1 calc R U . . .
C11 C 0.28211(9) 0.3638(2) 0.2747(5) 0.0148(7) Uani 1 1 d . . . . .
C12 C 0.36571(10) 0.4405(2) 0.5095(6) 0.0243(9) Uani 1 1 d . . . . .
H12A H 0.371723 0.494428 0.539357 0.036 Uiso 1 1 calc R U . . .
H12B H 0.382162 0.419458 0.428612 0.036 Uiso 1 1 calc R U . . .
H12C H 0.366385 0.409637 0.620396 0.036 Uiso 1 1 calc R U . . .
C13 C 0.25875(10) 0.5788(2) 0.2632(5) 0.0234(8) Uani 1 1 d . . . . .
H13A H 0.259022 0.592197 0.135124 0.035 Uiso 1 1 calc R U . . .
H13B H 0.269607 0.620505 0.336524 0.035 Uiso 1 1 calc R U . . .
H13C H 0.234971 0.572227 0.294642 0.035 Uiso 1 1 calc R U . . .
C14 C 0.26633(10) 0.2876(2) 0.2172(5) 0.0229(8) Uani 1 1 d . . . . .
H14A H 0.281620 0.260272 0.139365 0.034 Uiso 1 1 calc R U . . .
H14B H 0.244150 0.296736 0.150529 0.034 Uiso 1 1 calc R U . . .
H14C H 0.262911 0.255904 0.323994 0.034 Uiso 1 1 calc R U . . .
C15 C 0.39692(9) 0.1641(2) 0.2529(5) 0.0160(7) Uani 1 1 d . . . . .
C16 C 0.38239(9) 0.1037(2) 0.1458(5) 0.0175(8) Uani 1 1 d . . . . .
C17 C 0.40316(10) 0.0659(2) 0.0292(5) 0.0194(8) Uani 1 1 d . . . . .
H17 H 0.393791 0.024697 -0.043529 0.023 Uiso 1 1 calc R U . . .
C18 C 0.43728(10) 0.0867(2) 0.0162(5) 0.0219(8) Uani 1 1 d . . . . .
C19 C 0.45091(10) 0.1452(2) 0.1276(5) 0.0224(8) Uani 1 1 d . . . . .
H19 H 0.474341 0.159036 0.121011 0.027 Uiso 1 1 calc R U . . .
C20 C 0.43148(9) 0.1844(2) 0.2484(5) 0.0175(8) Uani 1 1 d . . . . .
C21 C 0.34484(9) 0.0831(2) 0.1502(5) 0.0201(8) Uani 1 1 d . . . . .
H21A H 0.338914 0.043120 0.059704 0.030 Uiso 1 1 calc R U . . .
H21B H 0.330833 0.129429 0.123645 0.030 Uiso 1 1 calc R U . . .
H21C H 0.340436 0.063529 0.270265 0.030 Uiso 1 1 calc R U . . .
C22 C 0.45864(11) 0.0468(3) -0.1181(6) 0.0358(11) Uani 1 1 d . . . . .
H22A H 0.451621 0.065012 -0.240137 0.054 Uiso 1 1 calc R U . . .
H22B H 0.455226 -0.009399 -0.111453 0.054 Uiso 1 1 calc R U . . .
H22C H 0.482944 0.058920 -0.089981 0.054 Uiso 1 1 calc R U . . .
C23 C 0.44712(10) 0.2494(2) 0.3634(6) 0.0244(9) Uani 1 1 d . . . . .
H23A H 0.452096 0.230761 0.487142 0.037 Uiso 1 1 calc R U . . .
H23B H 0.430955 0.292836 0.363809 0.037 Uiso 1 1 calc R U . . .
H23C H 0.468440 0.266629 0.313908 0.037 Uiso 1 1 calc R U . . .
C24 C 0.52781(9) 0.5870(2) 0.1851(5) 0.0176(8) Uani 1 1 d . . . . .
C25 C 0.52715(9) 0.5068(2) 0.1872(5) 0.0169(7) Uani 1 1 d . . . . .
C26 C 0.500000 0.4667(3) 0.250000 0.0166(10) Uani 1 2 d S T P . .
C27 C 0.500000 0.6255(3) 0.250000 0.0179(11) Uani 1 2 d S T P . .

loop_
_atom_site_aniso_label
_atom_site_aniso_U_11
_atom_site_aniso_U_22
_atom_site_aniso_U_33
_atom_site_aniso_U_23
_atom_site_aniso_U_13
_atom_site_aniso_U_12
I1 0.01913(13) 0.02343(13) 0.01757(13) 0.00246(10) -0.00106(9) -0.00372(10)
Se1 0.01747(18) 0.01759(18) 0.01312(18) 0.00252(14) 0.00293(13) 0.00292(14)
F1 0.0218(12) 0.0249(12) 0.0252(12) -0.0003(10) 0.0052(9) 0.0072(9)
F2 0.0237(16) 0.0150(15) 0.0294(18) 0.000 0.0012(13) 0.000
F3 0.0233(16) 0.0085(13) 0.0234(16) 0.000 0.0026(13) 0.000
N1 0.0172(15) 0.0132(14) 0.0130(15) 0.0007(12) 0.0014(12) 0.0031(12)
N2 0.0157(15) 0.0146(14) 0.0115(14) 0.0004(12) -0.0003(11) 0.0006(12)
C1 0.0136(17) 0.0143(17) 0.0140(17) -0.0021(14) -0.0001(14) -0.0024(13)
C2 0.029(2) 0.0211(19) 0.0141(18) 0.0018(16) 0.0095(16) 0.0051(16)
C3 0.033(2) 0.0197(19) 0.020(2) 0.0065(16) 0.0118(17) 0.0001(17)
C4 0.035(2) 0.0155(18) 0.0188(19) 0.0033(16) 0.0071(17) 0.0077(16)
C5 0.028(2) 0.0215(19) 0.0119(18) 0.0026(15) -0.0018(15) 0.0036(16)
C6 0.0154(17) 0.0153(17) 0.0107(16) -0.0011(14) 0.0025(13) 0.0022(14)
C7 0.0184(18) 0.0179(18) 0.0126(17) -0.0003(15) 0.0021(14) 0.0001(14)
C8 0.0194(19) 0.0170(18) 0.0161(18) -0.0010(15) 0.0052(14) -0.0012(14)
C9 0.0199(18) 0.0175(18) 0.0143(17) 0.0020(15) 0.0074(14) 0.0015(15)
C10 0.0156(18) 0.0248(19) 0.0126(18) -0.0002(15) -0.0008(14) 0.0007(15)
C11 0.0186(18) 0.0156(17) 0.0104(16) 0.0010(14) 0.0017(13) -0.0047(14)
C12 0.021(2) 0.0216(19) 0.030(2) -0.0026(17) -0.0012(17) -0.0014(16)
C13 0.030(2) 0.0216(19) 0.019(2) 0.0041(16) 0.0066(16) 0.0074(17)
C14 0.021(2) 0.023(2) 0.024(2) -0.0071(17) 0.0010(16) -0.0021(16)
C15 0.0180(18) 0.0150(17) 0.0149(18) 0.0017(14) 0.0010(14) 0.0041(14)
C16 0.0203(19) 0.0154(17) 0.0168(18) 0.0037(15) 0.0005(15) 0.0015(14)
C17 0.023(2) 0.0179(18) 0.0165(18) -0.0020(15) -0.0027(15) 0.0030(15)
C18 0.025(2) 0.0244(19) 0.0167(19) 0.0013(16) 0.0029(16) 0.0067(16)
C19 0.0161(18) 0.027(2) 0.024(2) 0.0048(17) 0.0033(15) 0.0022(16)
C20 0.0118(17) 0.0193(18) 0.0212(19) 0.0045(16) -0.0006(14) 0.0037(14)
C21 0.0163(19) 0.0177(18) 0.026(2) -0.0022(16) 0.0021(15) 0.0004(15)
C22 0.026(2) 0.051(3) 0.031(2) -0.009(2) 0.0087(19) 0.013(2)
C23 0.023(2) 0.022(2) 0.028(2) -0.0004(17) -0.0037(17) -0.0061(16)
C24 0.0161(18) 0.0235(19) 0.0128(17) 0.0022(15) -0.0019(14) -0.0051(15)
C25 0.0149(18) 0.0208(18) 0.0147(17) -0.0012(15) -0.0015(14) 0.0037(14)
C26 0.020(3) 0.013(2) 0.016(3) 0.000 -0.003(2) 0.000
C27 0.020(3) 0.019(3) 0.015(3) 0.000 0.000(2) 0.000

loop_
_atom_type_symbol
_atom_type_description
_atom_type_scat_dispersion_real
_atom_type_scat_dispersion_imag
_atom_type_scat_source
C C 0.0033 0.0016 'International Tables Vol C Tables 4.2.6.8 and 6.1.1.4'
H H 0.0000 0.0000 'International Tables Vol C Tables 4.2.6.8 and 6.1.1.4'
F F 0.0171 0.0103 'International Tables Vol C Tables 4.2.6.8 and 6.1.1.4'
I I -0.4742 1.8119 'International Tables Vol C Tables 4.2.6.8 and 6.1.1.4'
N N 0.0061 0.0033 'International Tables Vol C Tables 4.2.6.8 and 6.1.1.4'
Se Se -0.0929 2.2259 'International Tables Vol C Tables 4.2.6.8 and 6.1.1.4'

loop_
_geom_angle_atom_site_label_1
_geom_angle_atom_site_label_2
_geom_angle_atom_site_label_3
_geom_angle
_geom_angle_site_symmetry_1
_geom_angle_site_symmetry_3
_geom_angle_publ_flag
C1 N1 C2 127.4(3) . . ?
C1 N1 C6 120.5(3) . . ?
C6 N1 C2 112.0(3) . . ?
C1 N2 C5 122.0(3) . . ?
C1 N2 C15 120.1(3) . . ?
C15 N2 C5 116.7(3) . . ?
N1 C1 Se1 119.6(3) . . ?
N2 C1 Se1 120.9(3) . . ?
N2 C1 N1 119.5(3) . . ?
N1 C2 H2A 108.6 . . ?
N1 C2 H2B 108.6 . . ?
N1 C2 C3 114.5(3) . . ?
H2A C2 H2B 107.6 . . ?
C3 C2 H2A 108.6 . . ?
C3 C2 H2B 108.6 . . ?
C2 C3 H3A 109.1 . . ?
C2 C3 H3B 109.1 . . ?
C2 C3 C4 112.4(3) . . ?
H3A C3 H3B 107.9 . . ?
C4 C3 H3A 109.1 . . ?
C4 C3 H3B 109.1 . . ?
C3 C4 H4A 109.6 . . ?
C3 C4 H4B 109.6 . . ?
H4A C4 H4B 108.1 . . ?
C5 C4 C3 110.1(3) . . ?
C5 C4 H4A 109.6 . . ?
C5 C4 H4B 109.6 . . ?
N2 C5 C4 112.3(3) . . ?
N2 C5 H5A 109.1 . . ?
N2 C5 H5B 109.1 . . ?
C4 C5 H5A 109.1 . . ?
C4 C5 H5B 109.1 . . ?
H5A C5 H5B 107.9 . . ?
C7 C6 N1 119.2(3) . . ?
C7 C6 C11 122.2(3) . . ?
C11 C6 N1 118.4(3) . . ?
C6 C7 C12 121.3(3) . . ?
C8 C7 C6 118.1(3) . . ?
C8 C7 C12 120.5(3) . . ?
C7 C8 H8 119.2 . . ?
C7 C8 C9 121.6(3) . . ?
C9 C8 H8 119.2 . . ?
C8 C9 C13 120.5(3) . . ?
C10 C9 C8 118.5(3) . . ?
C10 C9 C13 121.0(3) . . ?
C9 C10 H10 119.1 . . ?
C9 C10 C11 121.8(3) . . ?
C11 C10 H10 119.1 . . ?
C6 C11 C10 117.8(3) . . ?
C6 C11 C14 121.2(3) . . ?
C10 C11 C14 121.0(3) . . ?
C7 C12 H12A 109.5 . . ?
C7 C12 H12B 109.5 . . ?
C7 C12 H12C 109.5 . . ?
H12A C12 H12B 109.5 . . ?
H12A C12 H12C 109.5 . . ?
H12B C12 H12C 109.5 . . ?
C9 C13 H13A 109.5 . . ?
C9 C13 H13B 109.5 . . ?
C9 C13 H13C 109.5 . . ?
H13A C13 H13B 109.5 . . ?
H13A C13 H13C 109.5 . . ?
H13B C13 H13C 109.5 . . ?
C11 C14 H14A 109.5 . . ?
C11 C14 H14B 109.5 . . ?
C11 C14 H14C 109.5 . . ?
H14A C14 H14B 109.5 . . ?
H14A C14 H14C 109.5 . . ?
H14B C14 H14C 109.5 . . ?
C16 C15 N2 119.3(3) . . ?
C20 C15 N2 119.1(3) . . ?
C20 C15 C16 121.7(3) . . ?
C15 C16 C21 121.0(3) . . ?
C17 C16 C15 118.0(3) . . ?
C17 C16 C21 120.9(3) . . ?
C16 C17 H17 119.1 . . ?
C18 C17 C16 121.7(3) . . ?
C18 C17 H17 119.1 . . ?
C17 C18 C22 120.3(4) . . ?
C19 C18 C17 118.5(3) . . ?
C19 C18 C22 121.2(4) . . ?
C18 C19 H19 118.9 . . ?
C18 C19 C20 122.3(4) . . ?
C20 C19 H19 118.9 . . ?
C15 C20 C23 121.7(3) . . ?
C19 C20 C15 117.7(3) . . ?
C19 C20 C23 120.5(3) . . ?
C16 C21 H21A 109.5 . . ?
C16 C21 H21B 109.5 . . ?
C16 C21 H21C 109.5 . . ?
H21A C21 H21B 109.5 . . ?
H21A C21 H21C 109.5 . . ?
H21B C21 H21C 109.5 . . ?
C18 C22 H22A 109.5 . . ?
C18 C22 H22B 109.5 . . ?
C18 C22 H22C 109.5 . . ?
H22A C22 H22B 109.5 . . ?
H22A C22 H22C 109.5 . . ?
H22B C22 H22C 109.5 . . ?
C20 C23 H23A 109.5 . . ?
C20 C23 H23B 109.5 . . ?
C20 C23 H23C 109.5 . . ?
H23A C23 H23B 109.5 . . ?
H23A C23 H23C 109.5 . . ?
H23B C23 H23C 109.5 . . ?
C25 C24 I1 119.6(3) . . ?
C25 C24 C27 117.3(3) . . ?
C27 C24 I1 123.1(3) . . ?
F1 C25 C24 120.6(3) . . ?
F1 C25 C26 117.9(3) . . ?
C26 C25 C24 121.5(3) . . ?
F2 C26 C25 120.2(2) . 2_655 ?
F2 C26 C25 120.2(2) . . ?
C25 C26 C25 119.6(5) . 2_655 ?
F3 C27 C24 118.6(2) . . ?
F3 C27 C24 118.6(2) . 2_655 ?
C24 C27 C24 122.8(5) 2_655 . ?

loop_
_geom_bond_atom_site_label_1
_geom_bond_atom_site_label_2
_geom_bond_distance
_geom_bond_site_symmetry_2
_geom_bond_publ_flag
I1 C24 2.107(4) . ?
Se1 C1 1.861(3) . ?
F1 C25 1.341(4) . ?
F2 C26 1.345(6) . ?
F3 C27 1.342(6) . ?
N1 C1 1.354(4) . ?
N1 C2 1.493(4) . ?
N1 C6 1.448(4) . ?
N2 C1 1.353(4) . ?
N2 C5 1.480(4) . ?
N2 C15 1.448(4) . ?
C2 H2A 0.9900 . ?
C2 H2B 0.9900 . ?
C2 C3 1.514(5) . ?
C3 H3A 0.9900 . ?
C3 H3B 0.9900 . ?
C3 C4 1.523(5) . ?
C4 H4A 0.9900 . ?
C4 H4B 0.9900 . ?
C4 C5 1.516(5) . ?
C5 H5A 0.9900 . ?
C5 H5B 0.9900 . ?
C6 C7 1.393(5) . ?
C6 C11 1.396(5) . ?
C7 C8 1.393(5) . ?
C7 C12 1.511(5) . ?
C8 H8 0.9500 . ?
C8 C9 1.399(5) . ?
C9 C10 1.389(5) . ?
C9 C13 1.506(5) . ?
C10 H10 0.9500 . ?
C10 C11 1.400(5) . ?
C11 C14 1.501(5) . ?
C12 H12A 0.9800 . ?
C12 H12B 0.9800 . ?
C12 H12C 0.9800 . ?
C13 H13A 0.9800 . ?
C13 H13B 0.9800 . ?
C13 H13C 0.9800 . ?
C14 H14A 0.9800 . ?
C14 H14B 0.9800 . ?
C14 H14C 0.9800 . ?
C15 C16 1.406(5) . ?
C15 C20 1.397(5) . ?
C16 C17 1.390(5) . ?
C16 C21 1.511(5) . ?
C17 H17 0.9500 . ?
C17 C18 1.390(5) . ?
C18 C19 1.387(6) . ?
C18 C22 1.511(5) . ?
C19 H19 0.9500 . ?
C19 C20 1.391(5) . ?
C20 C23 1.511(5) . ?
C21 H21A 0.9800 . ?
C21 H21B 0.9800 . ?
C21 H21C 0.9800 . ?
C22 H22A 0.9800 . ?
C22 H22B 0.9800 . ?
C22 H22C 0.9800 . ?
C23 H23A 0.9800 . ?
C23 H23B 0.9800 . ?
C23 H23C 0.9800 . ?
C24 C25 1.383(5) . ?
C24 C27 1.388(4) . ?
C25 C26 1.374(4) . ?

loop_
_geom_hbond_atom_site_label_D
_geom_hbond_atom_site_label_H
_geom_hbond_atom_site_label_A
_geom_hbond_distance_DH
_geom_hbond_distance_HA
_geom_hbond_distance_DA
_geom_hbond_angle_DHA
_geom_hbond_site_symmetry_A
C2 H2B Se1 0.99 2.93 3.850(4) 155.3 1_556
C5 H5A I1 0.99 3.30 4.150(4) 144.9 5_666

loop_
_geom_torsion_atom_site_label_1
_geom_torsion_atom_site_label_2
_geom_torsion_atom_site_label_3
_geom_torsion_atom_site_label_4
_geom_torsion
_geom_torsion_site_symmetry_1
_geom_torsion_site_symmetry_2
_geom_torsion_site_symmetry_3
_geom_torsion_site_symmetry_4
_geom_torsion_publ_flag
I1 C24 C25 F1 0.7(5) . . . . ?
I1 C24 C25 C26 -178.2(2) . . . . ?
I1 C24 C27 F3 -1.7(3) . . . . ?
I1 C24 C27 C24 178.3(3) . . . 2_655 ?
F1 C25 C26 F2 0.9(3) . . . . ?
F1 C25 C26 C25 -179.1(3) . . . 2_655 ?
N1 C2 C3 C4 80.2(4) . . . . ?
N1 C6 C7 C8 -172.8(3) . . . . ?
N1 C6 C7 C12 7.2(5) . . . . ?
N1 C6 C11 C10 172.5(3) . . . . ?
N1 C6 C11 C14 -6.3(5) . . . . ?
N2 C15 C16 C17 178.4(3) . . . . ?
N2 C15 C16 C21 1.4(5) . . . . ?
N2 C15 C20 C19 -177.6(3) . . . . ?
N2 C15 C20 C23 -0.6(5) . . . . ?
C1 N1 C2 C3 -25.2(5) . . . . ?
C1 N1 C6 C7 -89.9(4) . . . . ?
C1 N1 C6 C11 96.1(4) . . . . ?
C1 N2 C5 C4 85.4(4) . . . . ?
C1 N2 C15 C16 -81.1(4) . . . . ?
C1 N2 C15 C20 99.5(4) . . . . ?
C2 N1 C1 Se1 159.8(3) . . . . ?
C2 N1 C1 N2 -19.1(5) . . . . ?
C2 N1 C6 C7 94.8(4) . . . . ?
C2 N1 C6 C11 -79.2(4) . . . . ?
C2 C3 C4 C5 -37.9(4) . . . . ?
C3 C4 C5 N2 -48.3(4) . . . . ?
C5 N2 C1 Se1 159.9(3) . . . . ?
C5 N2 C1 N1 -21.1(5) . . . . ?
C5 N2 C15 C16 111.4(4) . . . . ?
C5 N2 C15 C20 -68.0(4) . . . . ?
C6 N1 C1 Se1 -14.7(4) . . . . ?
C6 N1 C1 N2 166.3(3) . . . . ?
C6 N1 C2 C3 149.8(3) . . . . ?
C6 C7 C8 C9 0.1(5) . . . . ?
C7 C6 C11 C10 -1.3(5) . . . . ?
C7 C6 C11 C14 180.0(3) . . . . ?
C7 C8 C9 C10 -0.8(5) . . . . ?
C7 C8 C9 C13 -179.2(3) . . . . ?
C8 C9 C10 C11 0.4(5) . . . . ?
C9 C10 C11 C6 0.6(5) . . . . ?
C9 C10 C11 C14 179.3(3) . . . . ?
C11 C6 C7 C8 1.0(5) . . . . ?
C11 C6 C7 C12 -179.0(3) . . . . ?
C12 C7 C8 C9 -179.9(3) . . . . ?
C13 C9 C10 C11 178.9(3) . . . . ?
C15 N2 C1 Se1 -6.9(4) . . . . ?
C15 N2 C1 N1 172.1(3) . . . . ?
C15 N2 C5 C4 -107.3(4) . . . . ?
C15 C16 C17 C18 -0.4(5) . . . . ?
C16 C15 C20 C19 3.0(5) . . . . ?
C16 C15 C20 C23 180.0(3) . . . . ?
C16 C17 C18 C19 2.1(6) . . . . ?
C16 C17 C18 C22 -177.2(4) . . . . ?
C17 C18 C19 C20 -1.2(6) . . . . ?
C18 C19 C20 C15 -1.2(5) . . . . ?
C18 C19 C20 C23 -178.3(4) . . . . ?
C20 C15 C16 C17 -2.2(5) . . . . ?
C20 C15 C16 C21 -179.2(3) . . . . ?
C21 C16 C17 C18 176.6(3) . . . . ?
C22 C18 C19 C20 178.0(4) . . . . ?
C24 C25 C26 F2 179.8(2) . . . . ?
C24 C25 C26 C25 -0.2(2) . . . 2_655 ?
C25 C24 C27 F3 179.8(2) . . . . ?
C25 C24 C27 C24 -0.2(2) . . . 2_655 ?
C27 C24 C25 F1 179.2(3) . . . . ?
C27 C24 C25 C26 0.3(5) . . . . ?

_cod_database_fobs_code 2109060
